data_7702196
loop_
_publ_author_name
'Karabulut, Fabrice N. H.'
'Feltham, Humphrey L. C.'
'Brooker, Sally'

_publ_section_title
;
 Substituents drive ligand rearrangements, giving dinuclear rather than
 mononuclear complexes, and tune Co<sup>II/III</sup> redox potential.
;
_journal_issue 34
_journal_name_full 'Dalton transactions (Cambridge, England : 2003)'
_journal_page_first 11749
_journal_page_last 11759
_journal_paper_doi 10.1039/c8dt01502c
_journal_volume 47
_journal_year 2018
_chemical_formula_sum 'C17 H22 B2 Br2 Co F8 N4 O3'
_chemical_formula_weight 722.75
_chemical_name_common 'anticipated monometallic cobalt(II) complex'
_space_group_crystal_system monoclinic
_space_group_IT_number 14
_space_group_name_Hall '-P 2yn'
_space_group_name_H-M_alt 'P 1 21/n 1'
_atom_sites_solution_hydrogens mixed
_audit_creation_method SHELXL-2014/7
_audit_update_record
;
2018-04-16 deposited with the CCDC.
2018-05-16 downloaded from the CCDC.
;
_cell_angle_alpha 90
_cell_angle_beta 93.838(3)
_cell_angle_gamma 90
_cell_formula_units_Z 4
_cell_length_a 9.6911(4)
_cell_length_b 11.6204(4)
_cell_length_c 22.6509(7)
_cell_measurement_reflns_used 10375
_cell_measurement_temperature 100(2)
_cell_measurement_theta_max 74.3740
_cell_measurement_theta_min 3.9950
_cell_volume 2545.10(16)
_computing_structure_refinement 'SHELXL-2014/7 (Sheldrick, 2014)'
_diffrn_ambient_temperature 100(2)
_diffrn_measured_fraction_theta_full 0.999
_diffrn_measured_fraction_theta_max 0.979
_diffrn_measurement_device_type 'SuperNova, Dual, Cu at zero, Atlas'
_diffrn_radiation_type CuK\a
_diffrn_radiation_wavelength 1.54184
_diffrn_reflns_av_R_equivalents 0.0586
_diffrn_reflns_av_unetI/netI 0.0403
_diffrn_reflns_Laue_measured_fraction_full 0.999
_diffrn_reflns_Laue_measured_fraction_max 0.979
_diffrn_reflns_limit_h_max 10
_diffrn_reflns_limit_h_min -11
_diffrn_reflns_limit_k_max 13
_diffrn_reflns_limit_k_min -14
_diffrn_reflns_limit_l_max 26
_diffrn_reflns_limit_l_min -28
_diffrn_reflns_number 19335
_diffrn_reflns_point_group_measured_fraction_full 0.999
_diffrn_reflns_point_group_measured_fraction_max 0.979
_diffrn_reflns_theta_full 67.684
_diffrn_reflns_theta_max 74.993
_diffrn_reflns_theta_min 3.912
_exptl_absorpt_coefficient_mu 9.778
_exptl_absorpt_correction_T_max 1.00000
_exptl_absorpt_correction_T_min 0.38435
_exptl_absorpt_correction_type multi-scan
_exptl_absorpt_process_details
;
CrysAlisPro 1.171.38.46 (Rigaku Oxford Diffraction, 2015)
Empirical absorption correction using spherical harmonics,
 implemented in SCALE3 ABSPACK scaling algorithm.
;
_exptl_crystal_colour Red
_exptl_crystal_density_diffrn 1.886
_exptl_crystal_description Cube
_exptl_crystal_F_000 1420
_exptl_crystal_recrystallization_method 'Re-crystallisation from solvent: From MeOH by vapour diffusion of diethylether'
_exptl_crystal_size_max 0.341
_exptl_crystal_size_mid 0.118
_exptl_crystal_size_min 0.090
_refine_diff_density_max 1.291
_refine_diff_density_min -0.881
_refine_diff_density_rms 0.105
_refine_ls_extinction_method none
_refine_ls_goodness_of_fit_ref 1.045
_refine_ls_hydrogen_treatment constr
_refine_ls_matrix_type full
_refine_ls_number_parameters 345
_refine_ls_number_reflns 5129
_refine_ls_number_restraints 9
_refine_ls_restrained_S_all 1.054
_refine_ls_R_factor_all 0.0578
_refine_ls_R_factor_gt 0.0515
_refine_ls_shift/su_max 0.001
_refine_ls_shift/su_mean 0.000
_refine_ls_structure_factor_coef Fsqd
_refine_ls_weighting_details 'w=1/[\s^2^(Fo^2^)+(0.0760P)^2^+4.5093P] where P=(Fo^2^+2Fc^2^)/3'
_refine_ls_weighting_scheme calc
_refine_ls_wR_factor_gt 0.1374
_refine_ls_wR_factor_ref 0.1434
_reflns_Friedel_coverage 0.000
_reflns_number_gt 4517
_reflns_number_total 5129
_reflns_threshold_expression 'I > 2\s(I)'
_cod_data_source_file c8dt01502c2.cif
_cod_data_source_block FHN329
_cod_original_cell_volume 2545.09(16)
_cod_original_sg_symbol_H-M 'P 21/n'
_cod_database_code 7702196
_shelx_shelxl_version_number 2014/7
_shelx_space_group_comment
;
The symmetry employed for this shelxl refinement is uniquely defined
by the following loop, which should always be used as a source of
symmetry information in preference to the above space-group names.
They are only intended as comments.
;
_shelx_estimated_absorpt_t_min 0.135
_shelx_estimated_absorpt_t_max 0.473

loop_
_space_group_symop_operation_xyz
'x, y, z'
'x+1/2, -y+1/2, z+1/2'
'-x, -y, -z'
'-x-1/2, y-1/2, -z-1/2'

loop_
_atom_site_label
_atom_site_type_symbol
_atom_site_fract_x
_atom_site_fract_y
_atom_site_fract_z
_atom_site_U_iso_or_equiv
_atom_site_adp_type
_atom_site_occupancy
_atom_site_site_symmetry_order
_atom_site_calc_flag
_atom_site_refinement_flags_posn
_atom_site_refinement_flags_adp
_atom_site_refinement_flags_occupancy
_atom_site_disorder_assembly
_atom_site_disorder_group
B2 B 1.3018(7) 0.5485(5) 0.4012(3) 0.0514(15) Uani 1 1 d D . . . .
F21 F 1.2516(3) 0.6494(3) 0.37446(16) 0.0608(9) Uani 1 1 d D . . . .
F22 F 1.3495(5) 0.5828(4) 0.45874(18) 0.0634(11) Uani 0.8 1 d D . P A 1
F23 F 1.2019(6) 0.4693(4) 0.4060(3) 0.106(2) Uani 0.8 1 d D . P A 1
F24 F 1.4184(6) 0.5128(5) 0.3755(2) 0.0807(16) Uani 0.8 1 d D . P A 1
F25 F 1.226(2) 0.5347(18) 0.4520(7) 0.0807(16) Uani 0.2 1 d D . P A 2
F26 F 1.2313(19) 0.4740(14) 0.3580(7) 0.0634(11) Uani 0.2 1 d D . P A 2
F27 F 1.4232(16) 0.5181(17) 0.4141(14) 0.106(2) Uani 0.2 1 d D . P A 2
Br1 Br 1.11486(6) 1.22045(4) 0.34366(2) 0.04424(16) Uani 1 1 d . . . . .
Br2 Br 0.68997(5) 1.09457(5) 0.55753(2) 0.04511(16) Uani 1 1 d . . . . .
N1 N 0.9789(4) 0.8865(3) 0.33658(15) 0.0316(7) Uani 1 1 d . . . . .
N2 N 0.9461(4) 0.6636(3) 0.30984(16) 0.0342(8) Uani 1 1 d . . . . .
N3 N 0.7538(4) 0.6068(3) 0.40441(16) 0.0371(8) Uani 1 1 d . . . . .
N4 N 0.7477(4) 0.8172(3) 0.45051(16) 0.0370(8) Uani 1 1 d . . . . .
O1 O 0.7643(6) 0.3937(4) 0.2853(2) 0.0719(13) Uani 1 1 d . . . . .
H1X H 0.7459 0.3448 0.3109 0.086 Uiso 1 1 calc R U . . .
O20 O 1.0276(4) 0.7226(3) 0.43530(14) 0.0426(8) Uani 1 1 d . . . . .
H20X H 1.0706 0.6757 0.4151 0.051 Uiso 1 1 d . U . . .
O30 O 0.6922(3) 0.8022(3) 0.31848(15) 0.0441(8) Uani 1 1 d . . . . .
H30X H 0.7131 0.7690 0.2874 0.053 Uiso 1 1 d . U . . .
C1 C 1.0022(4) 0.9956(4) 0.35109(19) 0.0332(9) Uani 1 1 d . . . . .
H1A H 0.9632 1.0256 0.3852 0.040 Uiso 1 1 calc R U . . .
C2 C 1.0821(5) 1.0678(4) 0.3179(2) 0.0361(9) Uani 1 1 d . . . . .
C3 C 1.1370(5) 1.0279(4) 0.2676(2) 0.0437(11) Uani 1 1 d . . . . .
H3A H 1.1890 1.0770 0.2439 0.052 Uiso 1 1 calc R U . . .
C4 C 1.1144(5) 0.9137(5) 0.2524(2) 0.0458(11) Uani 1 1 d . . . . .
H4A H 1.1509 0.8829 0.2178 0.055 Uiso 1 1 calc R U . . .
C5 C 1.0387(5) 0.8454(4) 0.28759(19) 0.0350(9) Uani 1 1 d . . . . .
C6 C 1.0160(5) 0.7229(4) 0.2753(2) 0.0381(10) Uani 1 1 d . . . . .
H6A H 1.0531 0.6882 0.2418 0.046 Uiso 1 1 calc R U . . .
C7 C 0.9266(6) 0.5415(4) 0.2985(2) 0.0442(11) Uani 1 1 d . . . . .
H7A H 0.9967 0.4977 0.3230 0.053 Uiso 1 1 calc R U . . .
H7B H 0.9412 0.5256 0.2565 0.053 Uiso 1 1 calc R U . . .
C8 C 0.7841(6) 0.5006(5) 0.3120(2) 0.0491(12) Uani 1 1 d . . . . .
H8A H 0.7143 0.5553 0.2935 0.059 Uiso 1 1 calc R U . . .
C9 C 0.7626(7) 0.4925(4) 0.3781(2) 0.0491(13) Uani 1 1 d . . . . .
H9A H 0.6764 0.4494 0.3839 0.059 Uiso 1 1 calc R U . . .
H9B H 0.8405 0.4496 0.3983 0.059 Uiso 1 1 calc R U . . .
C10 C 0.6809(5) 0.6194(4) 0.4485(2) 0.0393(10) Uani 1 1 d . . . . .
H10A H 0.6308 0.5564 0.4631 0.047 Uiso 1 1 calc R U . . .
C11 C 0.6754(5) 0.7329(4) 0.4765(2) 0.0354(9) Uani 1 1 d . . . . .
C12 C 0.6043(5) 0.7529(4) 0.5261(2) 0.0393(10) Uani 1 1 d . . . . .
H12A H 0.5537 0.6923 0.5427 0.047 Uiso 1 1 calc R U . . .
C13 C 0.6064(5) 0.8607(5) 0.5516(2) 0.0429(11) Uani 1 1 d . . . . .
H13A H 0.5588 0.8760 0.5861 0.051 Uiso 1 1 calc R U . . .
C14 C 0.6803(5) 0.9452(4) 0.5251(2) 0.0357(9) Uani 1 1 d . . . . .
C15 C 0.7489(5) 0.9215(4) 0.4749(2) 0.0397(10) Uani 1 1 d . . . . .
H15A H 0.7986 0.9816 0.4573 0.048 Uiso 1 1 calc R U . . .
C20 C 1.0372(7) 0.6873(6) 0.4958(2) 0.0604(16) Uani 1 1 d . . . . .
H20A H 1.1347 0.6803 0.5097 0.091 Uiso 1 1 calc R U . . .
H20B H 0.9921 0.7446 0.5197 0.091 Uiso 1 1 calc R U . . .
H20C H 0.9913 0.6127 0.4994 0.091 Uiso 1 1 calc R U . . .
C30 C 0.5485(5) 0.7926(4) 0.3240(2) 0.0423(11) Uani 1 1 d . . . . .
H30A H 0.4986 0.8232 0.2884 0.063 Uiso 1 1 calc R U . . .
H30B H 0.5241 0.7115 0.3290 0.063 Uiso 1 1 calc R U . . .
H30C H 0.5231 0.8366 0.3586 0.063 Uiso 1 1 calc R U . . .
Co1 Co 0.85579(8) 0.75441(6) 0.37725(3) 0.03157(19) Uani 1 1 d . . . . .
B1 B 0.6870(7) 0.1564(5) 0.3552(3) 0.0479(14) Uani 1 1 d . . . . .
F12 F 0.5977(4) 0.2504(2) 0.35311(15) 0.0511(8) Uani 1 1 d . . . . .
F13 F 0.7712(5) 0.1603(4) 0.40696(14) 0.0753(11) Uani 1 1 d . . . . .
F14 F 0.6092(5) 0.0571(3) 0.35321(17) 0.0818(13) Uani 1 1 d . . . . .
F11 F 0.7654(3) 0.1582(4) 0.30716(14) 0.0689(10) Uani 1 1 d . . . . .

loop_
_atom_site_aniso_label
_atom_site_aniso_U_11
_atom_site_aniso_U_22
_atom_site_aniso_U_33
_atom_site_aniso_U_23
_atom_site_aniso_U_13
_atom_site_aniso_U_12
B2 0.068(4) 0.039(3) 0.047(3) 0.002(2) 0.003(3) 0.011(3)
F21 0.0581(19) 0.0508(19) 0.073(2) 0.0215(16) -0.0012(16) 0.0086(15)
F22 0.083(3) 0.063(3) 0.044(2) 0.0016(18) 0.002(2) 0.004(2)
F23 0.096(4) 0.046(3) 0.168(6) 0.033(3) -0.052(4) -0.029(3)
F24 0.089(3) 0.091(4) 0.061(3) -0.013(2) -0.002(2) 0.046(3)
F25 0.089(3) 0.091(4) 0.061(3) -0.013(2) -0.002(2) 0.046(3)
F26 0.083(3) 0.063(3) 0.044(2) 0.0016(18) 0.002(2) 0.004(2)
F27 0.096(4) 0.046(3) 0.168(6) 0.033(3) -0.052(4) -0.029(3)
Br1 0.0519(3) 0.0333(3) 0.0467(3) 0.0076(2) -0.0031(2) -0.0107(2)
Br2 0.0465(3) 0.0437(3) 0.0447(3) -0.0095(2) -0.0001(2) 0.0030(2)
N1 0.0345(18) 0.0304(18) 0.0294(17) 0.0037(14) -0.0013(14) -0.0031(15)
N2 0.042(2) 0.0287(18) 0.0319(17) 0.0000(14) -0.0015(15) -0.0015(15)
N3 0.054(2) 0.0282(18) 0.0290(18) 0.0051(14) 0.0020(16) -0.0035(16)
N4 0.045(2) 0.0324(19) 0.0344(19) 0.0032(15) 0.0074(16) -0.0017(16)
O1 0.107(4) 0.050(2) 0.061(3) -0.0076(19) 0.018(2) -0.016(2)
O20 0.054(2) 0.0427(18) 0.0299(16) 0.0051(13) -0.0062(14) 0.0018(16)
O30 0.0390(18) 0.051(2) 0.0428(18) 0.0145(15) 0.0028(14) 0.0008(15)
C1 0.034(2) 0.032(2) 0.033(2) 0.0045(17) 0.0013(17) -0.0011(17)
C2 0.033(2) 0.031(2) 0.043(2) 0.0074(18) -0.0077(18) -0.0059(17)
C3 0.043(3) 0.042(3) 0.047(3) 0.006(2) 0.012(2) -0.006(2)
C4 0.045(3) 0.046(3) 0.048(3) 0.003(2) 0.010(2) -0.005(2)
C5 0.034(2) 0.036(2) 0.035(2) 0.0041(18) 0.0042(17) 0.0023(18)
C6 0.036(2) 0.044(3) 0.035(2) -0.0031(19) 0.0042(18) -0.001(2)
C7 0.065(3) 0.031(2) 0.037(2) -0.0059(18) 0.003(2) -0.002(2)
C8 0.066(3) 0.039(3) 0.042(3) -0.008(2) 0.008(2) -0.016(2)
C9 0.081(4) 0.025(2) 0.041(3) 0.0050(19) 0.008(2) -0.007(2)
C10 0.051(3) 0.032(2) 0.034(2) 0.0072(18) -0.0032(19) -0.004(2)
C11 0.035(2) 0.037(2) 0.033(2) 0.0044(18) -0.0013(18) -0.0027(18)
C12 0.037(2) 0.045(3) 0.035(2) 0.0072(19) -0.0005(19) -0.006(2)
C13 0.038(2) 0.053(3) 0.038(2) 0.002(2) 0.0035(19) 0.001(2)
C14 0.033(2) 0.037(2) 0.037(2) 0.0015(18) -0.0044(17) 0.0024(18)
C15 0.044(3) 0.037(2) 0.039(2) 0.0022(19) 0.005(2) -0.002(2)
C20 0.071(4) 0.075(4) 0.033(3) 0.013(3) -0.012(2) -0.012(3)
C30 0.043(3) 0.038(2) 0.046(3) 0.002(2) 0.002(2) -0.002(2)
Co1 0.0427(4) 0.0254(3) 0.0266(4) 0.0027(3) 0.0021(3) -0.0025(3)
B1 0.064(4) 0.039(3) 0.041(3) -0.006(2) 0.000(3) 0.005(3)
F12 0.062(2) 0.0313(14) 0.0602(19) -0.0007(12) 0.0092(16) 0.0038(13)
F13 0.110(3) 0.072(2) 0.0411(17) -0.0137(16) -0.0146(18) 0.021(2)
F14 0.143(4) 0.0335(17) 0.070(2) -0.0129(15) 0.015(2) -0.018(2)
F11 0.0500(18) 0.113(3) 0.0442(17) -0.0053(18) 0.0054(14) 0.016(2)

loop_
_atom_type_symbol
_atom_type_description
_atom_type_scat_dispersion_real
_atom_type_scat_dispersion_imag
_atom_type_scat_source
C C 0.0181 0.0091 'International Tables Vol C Tables 4.2.6.8 and 6.1.1.4'
H H 0.0000 0.0000 'International Tables Vol C Tables 4.2.6.8 and 6.1.1.4'
B B 0.0090 0.0039 'International Tables Vol C Tables 4.2.6.8 and 6.1.1.4'
N N 0.0311 0.0180 'International Tables Vol C Tables 4.2.6.8 and 6.1.1.4'
O O 0.0492 0.0322 'International Tables Vol C Tables 4.2.6.8 and 6.1.1.4'
F F 0.0727 0.0534 'International Tables Vol C Tables 4.2.6.8 and 6.1.1.4'
Co Co -2.3653 3.6143 'International Tables Vol C Tables 4.2.6.8 and 6.1.1.4'
Br Br -0.6763 1.2805 'International Tables Vol C Tables 4.2.6.8 and 6.1.1.4'

loop_
_geom_angle_atom_site_label_1
_geom_angle_atom_site_label_2
_geom_angle_atom_site_label_3
_geom_angle
F23 B2 F24 116.4(6)
F27 B2 F21 129.7(11)
F23 B2 F21 112.2(6)
F24 B2 F21 110.1(5)
F23 B2 F22 108.3(6)
F24 B2 F22 104.5(5)
F21 B2 F22 104.4(5)
F27 B2 F25 108.1(16)
F21 B2 F25 105.4(9)
F27 B2 F26 112.7(15)
F21 B2 F26 94.2(8)
F25 B2 F26 103.7(12)
C1 N1 C5 117.4(4)
C1 N1 Co1 131.0(3)
C5 N1 Co1 111.6(3)
C6 N2 C7 119.3(4)
C6 N2 Co1 116.2(3)
C7 N2 Co1 124.4(3)
C10 N3 C9 118.4(4)
C10 N3 Co1 115.8(3)
C9 N3 Co1 125.7(3)
C15 N4 C11 117.7(4)
C15 N4 Co1 129.7(3)
C11 N4 Co1 112.4(3)
C20 O20 Co1 130.9(4)
C30 O30 Co1 129.6(3)
N1 C1 C2 122.2(4)
C3 C2 C1 120.3(4)
C3 C2 Br1 120.6(4)
C1 C2 Br1 119.1(4)
C2 C3 C4 117.9(4)
C5 C4 C3 119.5(5)
N1 C5 C4 122.7(4)
N1 C5 C6 115.2(4)
C4 C5 C6 122.1(4)
N2 C6 C5 119.3(4)
N2 C7 C8 112.5(4)
O1 C8 C7 107.2(5)
O1 C8 C9 110.3(4)
C7 C8 C9 113.8(5)
N3 C9 C8 111.0(4)
N3 C10 C11 118.8(4)
N4 C11 C12 122.2(4)
N4 C11 C10 115.2(4)
C12 C11 C10 122.6(4)
C11 C12 C13 120.1(4)
C14 C13 C12 117.2(4)
C13 C14 C15 120.7(5)
C13 C14 Br2 120.0(4)
C15 C14 Br2 119.3(4)
N4 C15 C14 122.1(4)
O30 Co1 O20 174.44(14)
O30 Co1 N3 92.98(15)
O20 Co1 N3 92.41(15)
O30 Co1 N2 90.33(15)
O20 Co1 N2 90.88(15)
N3 Co1 N2 91.71(15)
O30 Co1 N4 90.78(15)
O20 Co1 N4 89.04(15)
N3 Co1 N4 77.71(15)
N2 Co1 N4 169.41(15)
O30 Co1 N1 87.55(13)
O20 Co1 N1 87.42(14)
N3 Co1 N1 169.00(15)
N2 Co1 N1 77.29(14)
N4 Co1 N1 113.28(14)
F11 B1 F14 108.6(5)
F11 B1 F13 110.2(5)
F14 B1 F13 110.2(5)
F11 B1 F12 109.8(5)
F14 B1 F12 108.5(5)
F13 B1 F12 109.5(4)

loop_
_geom_bond_atom_site_label_1
_geom_bond_atom_site_label_2
_geom_bond_distance
B2 F27 1.245(16)
B2 F23 1.345(8)
B2 F24 1.371(8)
B2 F21 1.392(7)
B2 F22 1.410(8)
B2 F25 1.412(15)
B2 F26 1.445(14)
Br1 C2 1.888(5)
Br2 C14 1.884(5)
N1 C1 1.325(6)
N1 C5 1.372(6)
N1 Co1 2.185(4)
N2 C6 1.272(6)
N2 C7 1.451(6)
N2 Co1 2.096(4)
N3 C10 1.271(6)
N3 C9 1.461(6)
N3 Co1 2.092(4)
N4 C15 1.332(6)
N4 C11 1.361(6)
N4 Co1 2.149(4)
O1 C8 1.390(6)
O20 C20 1.427(6)
O20 Co1 2.084(3)
O30 C30 1.411(6)
O30 Co1 2.076(3)
C1 C2 1.395(6)
C2 C3 1.370(7)
C3 C4 1.385(8)
C4 C5 1.372(7)
C5 C6 1.464(7)
C7 C8 1.511(8)
C8 C9 1.529(7)
C10 C11 1.466(7)
C11 C12 1.375(7)
C12 C13 1.380(7)
C13 C14 1.378(7)
C14 C15 1.382(7)
B1 F11 1.368(7)
B1 F14 1.378(7)
B1 F13 1.384(7)
B1 F12 1.393(7)

loop_
_geom_hbond_atom_site_label_D
_geom_hbond_atom_site_label_H
_geom_hbond_atom_site_label_A
_geom_hbond_distance_DH
_geom_hbond_distance_HA
_geom_hbond_distance_DA
_geom_hbond_angle_DHA
_geom_hbond_site_symmetry_A
O1 H1X F11 0.84 2.18 2.780(7) 128.5 .
O1 H1X F12 0.84 2.09 2.841(6) 148.9 .
O20 H20X F21 0.84 2.06 2.781(5) 144.1 .
O30 H30X O1 0.84 2.21 2.639(5) 111.4 4_766

loop_
_geom_torsion_atom_site_label_1
_geom_torsion_atom_site_label_2
_geom_torsion_atom_site_label_3
_geom_torsion_atom_site_label_4
_geom_torsion
C5 N1 C1 C2 1.1(6)
Co1 N1 C1 C2 -178.1(3)
N1 C1 C2 C3 1.6(7)
N1 C1 C2 Br1 -177.8(3)
C1 C2 C3 C4 -2.1(7)
Br1 C2 C3 C4 177.2(4)
C2 C3 C4 C5 0.0(8)
C1 N1 C5 C4 -3.2(7)
Co1 N1 C5 C4 176.1(4)
C1 N1 C5 C6 176.9(4)
Co1 N1 C5 C6 -3.8(5)
C3 C4 C5 N1 2.7(8)
C3 C4 C5 C6 -177.4(5)
C7 N2 C6 C5 -178.4(4)
Co1 N2 C6 C5 5.3(6)
N1 C5 C6 N2 -0.8(6)
C4 C5 C6 N2 179.3(5)
C6 N2 C7 C8 -142.5(5)
Co1 N2 C7 C8 33.4(6)
N2 C7 C8 O1 164.4(4)
N2 C7 C8 C9 -73.3(6)
C10 N3 C9 C8 150.2(5)
Co1 N3 C9 C8 -31.5(7)
O1 C8 C9 N3 -167.9(5)
C7 C8 C9 N3 71.6(6)
C9 N3 C10 C11 177.8(4)
Co1 N3 C10 C11 -0.7(6)
C15 N4 C11 C12 0.5(7)
Co1 N4 C11 C12 176.7(4)
C15 N4 C11 C10 -178.5(4)
Co1 N4 C11 C10 -2.4(5)
N3 C10 C11 N4 2.1(7)
N3 C10 C11 C12 -177.0(5)
N4 C11 C12 C13 -1.0(7)
C10 C11 C12 C13 178.0(5)
C11 C12 C13 C14 0.8(7)
C12 C13 C14 C15 0.0(7)
C12 C13 C14 Br2 -179.4(4)
C11 N4 C15 C14 0.2(7)
Co1 N4 C15 C14 -175.2(3)
C13 C14 C15 N4 -0.4(7)
Br2 C14 C15 N4 178.9(4)
